data_1507458
loop_
_publ_author_name
'Dosa, Peter I.'
'Whitener, Glenn D.'
'Vollhardt, K. Peter C.'
'Bond, Andrew D.'
'Teat, Simon J.'

_publ_section_title
;
 Cobalt-Mediated Synthesis of Angular [4]Phenylene: Structural
 Characterization of a Metallacyclopentadiene(Alkyne) Intermediate and Its
 Thermal and Photochemical Conversion
;
_journal_issue 12
_journal_name_full 'Organic Letters'
_journal_page_first 2075
_journal_paper_doi 10.1021/ol025956o
_journal_volume 4
_journal_year 2002
_chemical_formula_moiety 'C34 H27 Co, 0.5(C7 H8)'
_chemical_formula_sum 'C37.5 H31 Co'
_chemical_formula_weight 540.59
_space_group_IT_number 2
_symmetry_cell_setting triclinic
_symmetry_Int_Tables_number 2
_symmetry_space_group_name_Hall '-P 1'
_symmetry_space_group_name_H-M 'P -1'
_audit_creation_date 'Fri Sep 21 15:48:07 2001'
_audit_creation_method 'by teXsan plus manual editing'
_cell_angle_alpha 111.494(2)
_cell_angle_beta 95.570(2)
_cell_angle_gamma 100.867(2)
_cell_formula_units_Z 2
_cell_length_a 7.0791(7)
_cell_length_b 13.176(1)
_cell_length_c 15.734(2)
_cell_measurement_reflns_used 2211
_cell_measurement_temperature 149.2
_cell_measurement_theta_max 22.5
_cell_measurement_theta_min 1.8
_cell_volume 1318.7(2)
_computing_cell_refinement 'Bruker SAINT v5.04'
_computing_data_collection 'Bruker SMART v5.0'
_computing_data_reduction 'Bruker SAINT v5.04'
_computing_publication_material teXsan
_computing_structure_refinement teXsan
_computing_structure_solution SIR97
_diffrn_measured_fraction_theta_full 0.9289
_diffrn_measured_fraction_theta_max 0.9289
_diffrn_measurement_device_type 'SMART CCD'
_diffrn_measurement_method \w-scan
_diffrn_radiation_type 'Mo K\a'
_diffrn_radiation_wavelength 0.7107
_diffrn_reflns_av_R_equivalents 0.047
_diffrn_reflns_limit_h_max 8
_diffrn_reflns_limit_h_min 0
_diffrn_reflns_limit_k_max 14
_diffrn_reflns_limit_k_min -15
_diffrn_reflns_limit_l_max 17
_diffrn_reflns_limit_l_min -18
_diffrn_reflns_number 4179
_diffrn_reflns_theta_full 24.73
_diffrn_reflns_theta_max 24.73
_diffrn_standards_number 0
_exptl_absorpt_coefficient_mu 0.677
_exptl_absorpt_correction_T_max 0.990
_exptl_absorpt_correction_T_min 0.880
_exptl_absorpt_correction_type multi-scan
_exptl_absorpt_process_details 'Sortav Blessing, 1995'
_exptl_crystal_colour 'dark red'
_exptl_crystal_density_diffrn 1.360
_exptl_crystal_density_method 'not measured'
_exptl_crystal_description block
_exptl_crystal_size_max 0.230
_exptl_crystal_size_mid 0.170
_exptl_crystal_size_min 0.120
_refine_diff_density_max 0.47
_refine_diff_density_min -0.65
_refine_ls_extinction_method none
_refine_ls_goodness_of_fit_ref 1.593
_refine_ls_hydrogen_treatment noref
_refine_ls_number_parameters 346
_refine_ls_number_reflns 2988
_refine_ls_R_factor_gt 0.0532
_refine_ls_shift/su_max 0.0003
_refine_ls_structure_factor_coef F
_refine_ls_weighting_details 'w = 1/[\s^2^(Fo) + 0.00022|Fo|^2^]'
_refine_ls_weighting_scheme calc
_refine_ls_wR_factor_ref 0.0649
_reflns_number_gt 2988
_reflns_number_total 4179
_reflns_threshold_expression F^2^>3.0\s(F^2^)
_cod_data_source_file ol025956o_s2.cif
_cod_data_source_block pid371
_cod_depositor_comments
;
 Marking atom 'C100' as a dummy atom.

 Antanas Vaitkus,
 2017-02-19

 Changing the values of data items related to the _atom_site_label data item
 (e. g. _geom_bond_atom_site_label_*) to match the _atom_site_label values.

 Antanas Vaitkus,
 2017-01-06
;
_cod_original_sg_symbol_H-M P-1
_cod_original_formula_sum 'C37.50 H31 Co'
_cod_database_code 1507458

loop_
_symmetry_equiv_pos_as_xyz
'x, y, z'
'-x, -y, -z'

loop_
_atom_site_label
_atom_site_type_symbol
_atom_site_fract_x
_atom_site_fract_y
_atom_site_fract_z
_atom_site_U_iso_or_equiv
_atom_site_adp_type
_atom_site_occupancy
_atom_site_calc_flag
_atom_site_refinement_flags
Co1 Co 0.41800(10) 0.10350(5) 0.28790(4) 0.0146(2) Uani 1.00 d .
C1 C 0.1985(7) 0.1579(4) 0.2382(3) 0.018(1) Uani 1.00 d .
C2 C 0.2048(7) 0.1914(4) 0.3360(3) 0.021(1) Uani 1.00 d .
C3 C 0.1683(7) 0.0946(4) 0.3549(3) 0.017(1) Uani 1.00 d .
C4 C 0.1332(7) -0.0021(4) 0.2693(3) 0.016(1) Uani 1.00 d .
C5 C 0.1463(7) 0.0360(4) 0.1968(3) 0.016(1) Uani 1.00 d .
C6 C 0.2189(8) 0.2327(4) 0.1857(4) 0.030(2) Uani 1.00 d .
C7 C 0.2400(8) 0.3103(4) 0.4051(4) 0.030(2) Uani 1.00 d .
C8 C 0.1580(8) 0.0886(4) 0.4482(3) 0.026(2) Uani 1.00 d .
C9 C 0.0826(7) -0.1219(4) 0.2590(3) 0.023(1) Uani 1.00 d .
C10 C 0.1083(8) -0.0357(5) 0.0951(3) 0.028(2) Uani 1.00 d .
C11 C 0.5541(7) 0.0646(4) 0.1851(3) 0.016(1) Uani 1.00 d .
C12 C 0.6776(7) 0.1534(4) 0.1796(3) 0.018(1) Uani 1.00 d .
C13 C 0.7162(7) 0.2548(4) 0.2641(3) 0.020(1) Uani 1.00 d .
C14 C 0.6208(7) 0.2399(4) 0.3306(3) 0.018(1) Uani 1.00 d .
C15 C 0.6987(7) 0.2816(4) 0.4315(3) 0.019(1) Uani 1.00 d .
C16 C 0.7875(7) 0.3898(4) 0.4949(3) 0.023(2) Uani 1.00 d .
C17 C 0.8649(8) 0.4077(4) 0.5857(4) 0.028(2) Uani 1.00 d .
C18 C 0.8558(8) 0.3186(4) 0.6133(3) 0.026(2) Uani 1.00 d .
C19 C 0.7691(7) 0.2106(4) 0.5515(3) 0.022(1) Uani 1.00 d .
C20 C 0.6900(7) 0.1920(4) 0.4615(3) 0.017(1) Uani 1.00 d .
C21 C 0.6003(7) 0.0825(4) 0.3854(3) 0.018(1) Uani 1.00 d .
C22 C 0.5660(7) -0.0038(4) 0.3141(3) 0.016(1) Uani 1.00 d .
C23 C 0.5712(7) -0.0919(4) 0.2263(3) 0.015(1) Uani 1.00 d .
C24 C 0.5833(7) -0.1999(4) 0.2047(3) 0.017(1) Uani 1.00 d .
C25 C 0.5936(7) -0.2950(4) 0.2364(3) 0.018(1) Uani 1.00 d .
C26 C 0.5918(7) -0.3313(4) 0.3069(3) 0.022(1) Uani 1.00 d .
C27 C 0.6078(8) -0.4425(4) 0.2840(3) 0.027(2) Uani 1.00 d .
C28 C 0.6265(8) -0.5106(4) 0.1958(4) 0.027(2) Uani 1.00 d .
C29 C 0.6259(7) -0.4720(4) 0.1223(3) 0.023(1) Uani 1.00 d .
C30 C 0.6106(7) -0.3645(4) 0.1453(3) 0.020(1) Uani 1.00 d .
C31 C 0.5970(7) -0.2712(4) 0.1130(3) 0.018(1) Uani 1.00 d .
C32 C 0.5936(7) -0.2353(4) 0.0412(3) 0.021(1) Uani 1.00 d .
C33 C 0.5765(7) -0.1239(4) 0.0622(3) 0.020(1) Uani 1.00 d .
C34 C 0.5644(7) -0.0535(4) 0.1503(3) 0.016(1) Uani 1.00 d .
C35 C -0.123(2) 0.423(1) -0.1084(10) 0.051(4) Uiso 0.50 d P
C36 C -0.0730(10) 0.4002(6) -0.0439(5) 0.068(2) Uani 1.00 d .
C37 C -0.013(2) 0.3714(10) 0.0343(8) 0.039(3) Uiso 0.50 d P
C38 C 0.098(1) 0.4679(8) 0.1174(6) 0.080(3) Uani 1.00 d .
C39 C 0.036(2) 0.485(1) 0.0410(9) 0.044(3) Uiso 0.50 d P
C100 . 0.1703 0.0931 0.2790 . . . dum .
H1 H 0.1236 0.2757 0.1971 0.0361 Uiso 1.00 calc .
H2 H 0.3459 0.2817 0.2056 0.0361 Uiso 1.00 calc .
H3 H 0.2001 0.1881 0.1211 0.0361 Uiso 1.00 calc .
H4 H 0.3524 0.3550 0.3964 0.0361 Uiso 1.00 calc .
H5 H 0.2606 0.3121 0.4663 0.0361 Uiso 1.00 calc .
H6 H 0.1296 0.3390 0.3964 0.0361 Uiso 1.00 calc .
H7 H 0.1027 0.1468 0.4845 0.0314 Uiso 1.00 calc .
H8 H 0.0788 0.0177 0.4398 0.0314 Uiso 1.00 calc .
H9 H 0.2859 0.0977 0.4791 0.0314 Uiso 1.00 calc .
H10 H 0.0447 -0.1698 0.1950 0.0278 Uiso 1.00 calc .
H11 H -0.0224 -0.1333 0.2904 0.0278 Uiso 1.00 calc .
H12 H 0.1933 -0.1389 0.2850 0.0278 Uiso 1.00 calc .
H13 H -0.0197 -0.0384 0.0681 0.0334 Uiso 1.00 calc .
H14 H 0.2015 -0.0045 0.0662 0.0334 Uiso 1.00 calc .
H15 H 0.1188 -0.1095 0.0863 0.0334 Uiso 1.00 calc .
H16 H 0.7329 0.1497 0.1262 0.0212 Uiso 1.00 calc .
H17 H 0.7997 0.3242 0.2717 0.0237 Uiso 1.00 calc .
H18 H 0.7956 0.4515 0.4766 0.0277 Uiso 1.00 calc .
H19 H 0.9246 0.4820 0.6292 0.0340 Uiso 1.00 calc .
H20 H 0.9098 0.3322 0.6753 0.0315 Uiso 1.00 calc .
H21 H 0.7636 0.1495 0.5702 0.0263 Uiso 1.00 calc .
H22 H 0.5804 -0.2845 0.3677 0.0266 Uiso 1.00 calc .
H23 H 0.6055 -0.4721 0.3307 0.0319 Uiso 1.00 calc .
H24 H 0.6402 -0.5847 0.1840 0.0322 Uiso 1.00 calc .
H25 H 0.6356 -0.5185 0.0611 0.0273 Uiso 1.00 calc .
H26 H 0.6023 -0.2832 -0.0197 0.0248 Uiso 1.00 calc .
H27 H 0.5732 -0.0966 0.0140 0.0243 Uiso 1.00 calc .

loop_
_atom_site_aniso_label
_atom_site_aniso_U_11
_atom_site_aniso_U_22
_atom_site_aniso_U_33
_atom_site_aniso_U_12
_atom_site_aniso_U_13
_atom_site_aniso_U_23
Co1 0.0120(4) 0.0166(4) 0.0152(4) 0.0019(3) 0.0019(3) 0.0071(3)
C1 0.015(3) 0.019(3) 0.023(3) 0.005(2) 0.005(2) 0.013(2)
C2 0.016(3) 0.018(3) 0.028(3) 0.004(2) 0.003(2) 0.008(2)
C3 0.012(3) 0.022(3) 0.018(3) 0.003(2) 0.006(2) 0.010(2)
C4 0.011(3) 0.020(3) 0.019(3) 0.002(2) 0.002(2) 0.009(2)
C5 0.008(3) 0.024(3) 0.017(3) 0.005(2) 0.000(2) 0.008(2)
C6 0.022(3) 0.037(3) 0.043(3) 0.009(3) 0.006(3) 0.027(3)
C7 0.028(3) 0.027(3) 0.040(3) 0.011(3) 0.010(3) 0.014(3)
C8 0.023(3) 0.032(3) 0.019(3) -0.001(2) 0.004(2) 0.009(2)
C9 0.019(3) 0.027(3) 0.019(3) -0.003(2) 0.002(2) 0.008(2)
C10 0.019(3) 0.042(3) 0.022(3) 0.004(3) 0.000(2) 0.015(3)
C11 0.017(3) 0.019(3) 0.008(2) 0.005(2) -0.002(2) 0.003(2)
C12 0.017(3) 0.023(3) 0.013(3) 0.002(2) 0.003(2) 0.009(2)
C13 0.022(3) 0.015(3) 0.024(3) 0.001(2) 0.001(2) 0.013(2)
C14 0.019(3) 0.016(3) 0.022(3) 0.005(2) 0.002(2) 0.009(2)
C15 0.013(3) 0.020(3) 0.021(3) 0.002(2) 0.003(2) 0.006(2)
C16 0.019(3) 0.023(3) 0.029(3) 0.004(2) 0.008(2) 0.012(3)
C17 0.021(3) 0.026(3) 0.028(3) 0.000(2) 0.003(3) 0.002(3)
C18 0.026(3) 0.029(3) 0.016(3) 0.004(3) 0.002(2) 0.002(2)
C19 0.025(3) 0.024(3) 0.018(3) 0.009(2) 0.002(2) 0.008(2)
C20 0.014(3) 0.021(3) 0.017(3) 0.006(2) 0.006(2) 0.006(2)
C21 0.021(3) 0.021(3) 0.016(3) 0.004(2) 0.004(2) 0.013(3)
C22 0.014(3) 0.021(3) 0.016(3) 0.003(2) 0.003(2) 0.010(2)
C23 0.013(3) 0.014(3) 0.015(3) 0.002(2) 0.002(2) 0.002(2)
C24 0.012(3) 0.021(3) 0.016(3) 0.005(2) 0.005(2) 0.004(2)
C25 0.013(3) 0.016(3) 0.025(3) 0.002(2) 0.004(2) 0.006(2)
C26 0.021(3) 0.021(3) 0.020(3) 0.005(2) 0.000(2) 0.004(2)
C27 0.025(3) 0.026(3) 0.029(3) 0.004(3) 0.000(3) 0.014(3)
C28 0.023(3) 0.020(3) 0.041(3) 0.009(2) 0.006(3) 0.013(3)
C29 0.019(3) 0.017(3) 0.026(3) 0.003(2) 0.007(2) 0.001(2)
C30 0.010(3) 0.022(3) 0.021(3) 0.002(2) 0.007(2) 0.002(2)
C31 0.012(3) 0.019(3) 0.021(3) 0.001(2) 0.003(2) 0.005(2)
C32 0.023(3) 0.018(3) 0.015(3) 0.001(2) 0.008(2) 0.001(2)
C33 0.021(3) 0.022(3) 0.016(3) 0.000(2) 0.007(2) 0.007(2)
C34 0.012(3) 0.018(3) 0.016(3) 0.000(2) 0.001(2) 0.005(2)
C36 0.025(4) 0.076(5) 0.068(5) 0.008(4) 0.033(4) -0.014(4)
C38 0.038(5) 0.122(7) 0.087(6) 0.032(5) 0.029(5) 0.039(6)

loop_
_atom_type_symbol
_atom_type_description
_atom_type_scat_dispersion_real
_atom_type_scat_dispersion_imag
_atom_type_scat_source
Co Co 0.349 0.972
;International Tables for Crystallography
(1992, Vol. C, Tables 4.2.6.8 and 6.1.1.1)
;
C C 0.003 0.002
;International Tables for Crystallography
(1992, Vol. C, Tables 4.2.6.8 and 6.1.1.1)
;
H H 0.000 0.000
;International Tables for Crystallography
(1992, Vol. C, Table 6.1.1.2)
;

loop_
_geom_angle_atom_site_label_1
_geom_angle_atom_site_label_2
_geom_angle_atom_site_label_3
_geom_angle
C11 Co1 C14 81.6(2)
C11 Co1 C21 100.8(2)
C11 Co1 C22 78.4(2)
C11 Co1 C100 125.3(1)
C14 Co1 C21 78.4(2)
C14 Co1 C22 101.5(2)
C14 Co1 C100 126.5(1)
C21 Co1 C22 35.1(2)
C21 Co1 C100 127.9(1)
C22 Co1 C100 126.9(1)
C2 C1 C5 107.2(4)
C2 C1 C6 127.0(4)
C5 C1 C6 125.4(4)
C1 C2 C3 108.2(4)
C1 C2 C7 125.3(4)
C3 C2 C7 126.5(4)
C2 C3 C4 108.9(4)
C2 C3 C8 127.1(4)
C4 C3 C8 124.0(4)
C3 C4 C5 107.9(4)
C3 C4 C9 125.8(4)
C5 C4 C9 126.3(4)
C1 C5 C4 107.7(4)
C1 C5 C10 125.8(4)
C4 C5 C10 126.5(4)
Co1 C11 C12 114.4(3)
Co1 C11 C34 112.6(3)
C12 C11 C34 128.4(4)
C11 C12 C13 112.9(4)
C12 C13 C14 112.9(4)
Co1 C14 C13 114.5(4)
Co1 C14 C15 112.1(3)
C13 C14 C15 127.6(5)
C14 C15 C16 130.0(4)
C14 C15 C20 111.5(4)
C16 C15 C20 118.4(4)
C15 C16 C17 119.6(5)
C16 C17 C18 121.0(5)
C17 C18 C19 120.3(5)
C18 C19 C20 119.2(5)
C15 C20 C19 121.4(4)
C15 C20 C21 111.8(4)
C19 C20 C21 126.7(4)
Co1 C21 C20 109.6(3)
Co1 C21 C22 72.6(3)
C20 C21 C22 164.7(5)
Co1 C22 C21 72.3(3)
Co1 C22 C23 108.6(3)
C21 C22 C23 165.7(5)
C22 C23 C24 131.3(4)
C22 C23 C34 112.0(4)
C24 C23 C34 116.7(4)
C23 C24 C25 148.5(4)
C23 C24 C31 121.8(4)
C25 C24 C31 89.6(3)
C24 C25 C26 147.6(4)
C24 C25 C30 89.9(4)
C26 C25 C30 122.5(4)
C25 C26 C27 115.6(4)
C26 C27 C28 122.4(4)
C27 C28 C29 121.4(4)
C28 C29 C30 115.6(4)
C25 C30 C29 122.5(4)
C25 C30 C31 90.4(4)
C29 C30 C31 147.1(4)
C24 C31 C30 90.1(4)
C24 C31 C32 121.9(4)
C30 C31 C32 148.0(4)
C31 C32 C33 116.9(4)
C32 C33 C34 122.1(4)
C11 C34 C23 110.0(4)
C11 C34 C33 129.4(4)
C23 C34 C33 120.5(4)
Co1 C100 C1 85.0(2)
Co1 C100 C2 89.2(2)
Co1 C100 C3 93.5(2)
Co1 C100 C4 93.7(2)
Co1 C100 C5 90.0(2)

loop_
_geom_bond_atom_site_label_1
_geom_bond_atom_site_label_2
_geom_bond_distance
_geom_bond_site_symmetry_2
_geom_bond_publ_flag
Co1 C1 2.033(5) . yes
Co1 C2 2.105(5) . yes
Co1 C3 2.150(4) . yes
Co1 C4 2.148(5) . yes
Co1 C5 2.105(5) . yes
Co1 C11 1.920(4) . yes
Co1 C14 1.923(5) . yes
Co1 C21 2.039(4) . yes
Co1 C22 2.042(4) . yes
Co1 C100 1.7208(7) . yes
C1 C2 1.431(6) . yes
C1 C5 1.450(7) . yes
C1 C6 1.497(6) . yes
C2 C3 1.396(6) . yes
C2 C7 1.500(7) . yes
C3 C4 1.434(6) . yes
C3 C8 1.506(6) . yes
C4 C5 1.410(6) . yes
C4 C9 1.495(6) . yes
C5 C10 1.496(6) . yes
C11 C12 1.358(6) . yes
C11 C34 1.467(6) . yes
C12 C13 1.455(7) . yes
C13 C14 1.353(6) . yes
C14 C15 1.483(6) . yes
C15 C16 1.386(7) . yes
C15 C20 1.417(6) . yes
C16 C17 1.397(7) . yes
C17 C18 1.386(7) . yes
C18 C19 1.373(7) . yes
C19 C20 1.385(6) . yes
C20 C21 1.469(7) . yes
C21 C22 1.232(6) . yes
C22 C23 1.451(6) . yes
C23 C24 1.358(6) . yes
C23 C34 1.460(6) . yes
C24 C25 1.520(6) . yes
C24 C31 1.429(6) . yes
C25 C26 1.360(6) . yes
C25 C30 1.421(6) . yes
C26 C27 1.404(7) . yes
C27 C28 1.385(7) . yes
C28 C29 1.423(7) . yes
C29 C30 1.356(6) . yes
C30 C31 1.508(6) . yes
C31 C32 1.374(6) . yes
C32 C33 1.414(6) . yes
C33 C34 1.378(6) . yes
C35 C36 1.20(1) . yes
C35 C38 1.48(1) 2_565 yes
C35 C39 1.28(2) 2_565 yes
C36 C37 1.46(1) . yes
C36 C39 1.42(1) . yes
C36 C39 1.48(1) 2_565 yes
C37 C38 1.47(1) . yes
C37 C39 1.43(2) . yes
C38 C39 1.35(1) . yes
C39 C39 1.56(3) 2_565 yes

loop_
_geom_contact_atom_site_label_1
_geom_contact_atom_site_label_2
_geom_contact_distance
_geom_contact_site_symmetry_2
C9 C24 3.418(7) 1_455
C18 C26 3.530(7) 2_656
C25 C35 3.48(2) 2_555
C29 C39 3.35(1) 1_645
C29 C35 3.50(1) 2_655
C29 C38 3.581(8) 1_645
C29 C36 3.594(8) 2_655
C30 C35 3.34(2) 2_555
C31 C35 3.55(2) 2_555

loop_
_geom_torsion_atom_site_label_1
_geom_torsion_atom_site_label_2
_geom_torsion_atom_site_label_3
_geom_torsion_atom_site_label_4
_geom_torsion
Co1 C11 C12 C13 13.8(5)
Co1 C11 C34 C23 -31.3(5)
Co1 C11 C34 C33 151.9(4)
Co1 C14 C13 C12 -13.6(5)
Co1 C14 C15 C16 -154.2(4)
Co1 C14 C15 C20 31.2(5)
Co1 C21 C20 C15 -25.7(5)
Co1 C21 C20 C19 157.8(4)
Co1 C21 C22 C23 96(1)
Co1 C22 C21 C20 -100(1)
Co1 C22 C23 C24 -152.4(5)
Co1 C22 C23 C34 28.4(5)
Co1 C100 C1 C2 -90.9(3)
Co1 C100 C1 C5 91.6(2)
Co1 C100 C1 C6 153(6)
Co1 C100 C2 C1 85.0(2)
Co1 C100 C2 C3 -94.0(3)
Co1 C100 C2 C7 -175(14)
Co1 C100 C3 C2 87.9(3)
Co1 C100 C3 C4 -92.9(2)
Co1 C100 C3 C8 -113(6)
Co1 C100 C4 C3 92.6(2)
Co1 C100 C4 C5 -88.9(2)
Co1 C100 C4 C9 134(15)
Co1 C100 C5 C1 -84.7(2)
Co1 C100 C5 C4 93.9(2)
Co1 C100 C5 C10 168(10)
C1 C2 C3 C4 -1.5(6)
C1 C2 C3 C8 -179.2(5)
C1 C5 C4 C3 2.5(5)
C1 C5 C4 C9 179.8(4)
C2 C1 C5 C4 -3.4(5)
C2 C1 C5 C10 175.2(5)
C2 C3 C4 C5 -0.6(6)
C2 C3 C4 C9 -178.0(4)
C3 C2 C1 C5 3.0(5)
C3 C2 C1 C6 176.6(5)
C3 C4 C5 C10 -176.1(4)
C4 C3 C2 C7 177.2(5)
C4 C5 C1 C6 -177.1(4)
C5 C1 C2 C7 -175.7(5)
C5 C4 C3 C8 177.1(4)
C6 C1 C2 C7 -2.1(8)
C6 C1 C5 C10 1.4(8)
C7 C2 C3 C8 -0.5(8)
C8 C3 C4 C9 -0.3(8)
C9 C4 C5 C10 1.3(8)
C11 Co1 C14 C13 16.7(4)
C11 Co1 C14 C15 -138.6(4)
C11 Co1 C21 C20 113.0(3)
C11 Co1 C21 C22 -51.0(3)
C11 Co1 C22 C21 128.8(3)
C11 Co1 C22 C23 -36.2(3)
C11 C12 C13 C14 -0.1(6)
C11 C34 C23 C22 0.0(6)
C11 C34 C23 C24 -179.3(4)
C11 C34 C33 C32 177.3(5)
C12 C11 Co1 C14 -16.8(4)
C12 C11 Co1 C21 -93.2(4)
C12 C11 Co1 C22 -120.4(4)
C12 C11 Co1 C100 112.4(3)
C12 C11 C34 C23 122.8(5)
C12 C11 C34 C33 -54.0(8)
C12 C13 C14 C15 137.3(5)
C13 C12 C11 C34 -139.9(5)
C13 C14 Co1 C21 119.7(4)
C13 C14 Co1 C22 93.0(4)
C13 C14 Co1 C100 -111.3(3)
C13 C14 C15 C16 54.3(8)
C13 C14 C15 C20 -120.3(5)
C14 Co1 C11 C34 141.1(4)
C14 Co1 C21 C20 34.0(3)
C14 Co1 C21 C22 -130.0(3)
C14 Co1 C22 C21 50.0(3)
C14 Co1 C22 C23 -115.0(3)
C14 C15 C16 C17 -174.5(5)
C14 C15 C20 C19 174.8(4)
C14 C15 C20 C21 -1.9(6)
C15 C14 Co1 C21 -35.7(3)
C15 C14 Co1 C22 -62.4(4)
C15 C14 Co1 C100 93.3(3)
C15 C16 C17 C18 0.6(8)
C15 C20 C19 C18 0.8(7)
C15 C20 C21 C22 69(1)
C16 C15 C20 C19 -0.5(7)
C16 C15 C20 C21 -177.2(4)
C16 C17 C18 C19 -0.3(8)
C17 C16 C15 C20 -0.2(7)
C17 C18 C19 C20 -0.4(8)
C18 C19 C20 C21 177.0(5)
C19 C20 C21 C22 -106(1)
C20 C21 Co1 C22 164.0(5)
C20 C21 Co1 C100 -93.6(3)
C20 C21 C22 C23 -4(3)
C21 Co1 C11 C34 64.7(4)
C21 Co1 C22 C23 -165.0(5)
C21 C22 C23 C24 116(1)
C21 C22 C23 C34 -62(1)
C22 Co1 C11 C34 37.5(3)
C22 C21 Co1 C100 102.4(3)
C22 C23 C24 C25 1(1)
C22 C23 C24 C31 -176.5(5)
C22 C23 C34 C33 177.2(4)
C23 C22 Co1 C100 89.4(3)
C23 C24 C25 C26 2(1)
C23 C24 C25 C30 -177.6(8)
C23 C24 C31 C30 178.2(5)
C23 C24 C31 C32 -1.8(8)
C23 C34 C33 C32 0.7(7)
C24 C23 C34 C33 -2.1(7)
C24 C25 C26 C27 179.4(7)
C24 C25 C30 C29 -179.6(5)
C24 C25 C30 C31 -0.9(4)
C24 C31 C30 C25 1.0(4)
C24 C31 C30 C29 178.9(8)
C24 C31 C32 C33 0.3(7)
C25 C24 C23 C34 -179.1(7)
C25 C24 C31 C30 -0.9(4)
C25 C24 C31 C32 179.1(5)
C25 C26 C27 C28 0.7(8)
C25 C30 C29 C28 -0.8(7)
C25 C30 C31 C32 -179.0(8)
C26 C25 C24 C31 -178.6(8)
C26 C25 C30 C29 0.1(8)
C26 C25 C30 C31 178.8(5)
C26 C27 C28 C29 -1.5(8)
C27 C26 C25 C30 0.0(8)
C27 C28 C29 C30 1.5(8)
C28 C29 C30 C31 -178.4(7)
C29 C30 C31 C32 -1(1)
C30 C25 C24 C31 1.0(4)
C30 C31 C32 C33 -179.7(7)
C31 C24 C23 C34 2.6(7)
C31 C32 C33 C34 0.2(7)
C34 C11 Co1 C100 -89.7(3)
